data_4300473
loop_
_publ_author_name
'Brisse, Fran\,cois'
'Mohamed Osman, Awaleh'
'Antonnella, Badia'

_journal_name_full 'Inorganic Chemistry'
_journal_paper_doi 10.1021/ic051357c
_journal_year 2006
_chemical_formula_moiety 'C24 H22 Ag2 F10 O4 S2'
_chemical_formula_sum 'C24 H22 Ag2 F10 O4 S2'
_chemical_formula_weight 844.28
_space_group_IT_number 2
_space_group_name_Hall '-P 1'
_space_group_name_H-M_alt 'P -1'
_symmetry_cell_setting triclinic
_symmetry_space_group_name_Hall '-P 1'
_symmetry_space_group_name_H-M 'P -1'
_cell_angle_alpha 116.3660(10)
_cell_angle_beta 111.1930(10)
_cell_angle_gamma 92.9340(10)
_cell_formula_units_Z 2
_cell_length_a 10.27860(10)
_cell_length_b 13.02410(10)
_cell_length_c 13.30400(10)
_cell_measurement_temperature 100(2)
_cell_volume 1439.23(2)
_diffrn_ambient_temperature 100(2)
_exptl_crystal_density_diffrn 1.948
_cod_depositor_comments
;
The following automatic conversions were performed:
'_symmetry_cell_setting' value 'Triclinic' changed to 'triclinic'
according to '/home/saulius/struct/CIF-dictionaries/cif_core.dic'
dictionary named 'cif_core.dic' version 2.4.1 from
2010-06-29.

'_geom_bond_publ_flag' value 'Y' changed to 'y' according to
'/home/saulius/struct/CIF-dictionaries/cif_core.dic' dictionary named
'cif_core.dic' version 2.4.1 from 2010-06-29 (52 times).

Automatic conversion script
Id: cif_fix_enum 1527 2010-12-29 10:47:43Z saulius 
;
_cod_database_code 4300473

loop_
_symmetry_equiv_pos_as_xyz
'x, y, z'
'-x, -y, -z'

loop_
_atom_site_label
_atom_site_type_symbol
_atom_site_fract_x
_atom_site_fract_y
_atom_site_fract_z
_atom_site_U_iso_or_equiv
_atom_site_adp_type
_atom_site_occupancy
_atom_site_symmetry_multiplicity
_atom_site_calc_flag
_atom_site_refinement_flags
_atom_site_disorder_assembly
_atom_site_disorder_group
Ag1 Ag 0.62441(2) 0.427826(18) 0.467100(18) 0.01545(9) Uani 1 1 d . . .
Ag2 Ag 1.01478(2) 0.414364(18) 0.385687(19) 0.01360(9) Uani 1 1 d . . .
S1 S 0.74653(8) 0.35345(6) 0.32121(6) 0.01082(15) Uani 1 1 d . . .
S2 S 0.50579(8) 0.36443(6) -0.42745(6) 0.01234(15) Uani 1 1 d . . .
F1 F 0.9768(3) 0.7974(2) 0.8439(2) 0.0433(7) Uani 1 1 d . . .
F2 F 0.8058(3) 0.8686(2) 0.8900(2) 0.0427(6) Uani 1 1 d . . .
F3 F 0.9379(3) 0.6370(3) 0.9179(3) 0.0601(9) Uani 1 1 d . . .
F4 F 0.7855(3) 0.7201(3) 0.9782(2) 0.0580(8) Uani 1 1 d . . .
F5 F 1.0021(3) 0.8210(3) 1.0580(2) 0.0588(9) Uani 1 1 d . . .
F6 F 1.0273(3) 0.14983(18) 0.5295(2) 0.0333(5) Uani 1 1 d . . .
F7 F 0.8593(2) 0.19648(19) 0.5896(2) 0.0287(5) Uani 1 1 d . . .
F8 F 1.2298(3) 0.3149(3) 0.7642(3) 0.0710(11) Uani 1 1 d . . .
F9 F 1.0597(5) 0.3531(3) 0.8210(2) 0.0707(11) Uani 1 1 d . . .
F10 F 1.0921(3) 0.1776(2) 0.7537(2) 0.0437(7) Uani 1 1 d . . .
O1 O 0.7747(2) 0.61997(19) 0.6392(2) 0.0151(4) Uani 1 1 d . . .
O2 O 1.0874(2) 0.3589(2) 0.5451(2) 0.0180(5) Uani 1 1 d . . .
O3 O 1.0834(3) 0.5900(2) 0.3866(2) 0.0192(5) Uani 1 1 d . . .
O4 O 0.3831(2) 0.3520(2) 0.2763(2) 0.0180(5) Uani 1 1 d . . .
C1 C 0.7366(3) 0.6681(3) 0.7244(3) 0.0155(6) Uani 1 1 d . . .
C2 C 0.8528(4) 0.7684(3) 0.8512(3) 0.0266(8) Uani 1 1 d . . .
C3 C 0.8938(5) 0.7353(5) 0.9532(4) 0.0418(11) Uani 1 1 d . . .
C4 C 0.9987(3) 0.3468(3) 0.5849(3) 0.0137(6) Uani 1 1 d . . .
C5 C 0.9934(3) 0.2403(3) 0.6080(3) 0.0163(6) Uani 1 1 d . . .
C6 C 1.0952(5) 0.2718(3) 0.7391(4) 0.0343(10) Uani 1 1 d . . .
C11 C 0.6940(4) 0.1951(3) 0.2434(3) 0.0161(6) Uani 1 1 d . . .
C12 C 0.5497(4) 0.1366(3) 0.1927(3) 0.0220(7) Uani 1 1 d . . .
H12 H 0.4787 0.1801 0.1978 0.026 Uiso 1 1 calc R . .
C13 C 0.5115(5) 0.0144(3) 0.1346(4) 0.0316(9) Uani 1 1 d . . .
H13 H 0.4131 -0.0267 0.0980 0.038 Uiso 1 1 calc R . .
C14 C 0.6159(5) -0.0486(3) 0.1296(4) 0.0366(10) Uani 1 1 d . . .
H14 H 0.5889 -0.1325 0.0905 0.044 Uiso 1 1 calc R . .
C15 C 0.7593(5) 0.0102(3) 0.1812(4) 0.0347(9) Uani 1 1 d . . .
H15 H 0.8304 -0.0334 0.1771 0.042 Uiso 1 1 calc R . .
C16 C 0.7990(4) 0.1331(3) 0.2392(3) 0.0245(7) Uani 1 1 d . . .
H16 H 0.8973 0.1741 0.2755 0.029 Uiso 1 1 calc R . .
C21 C 0.4240(3) 0.2091(3) -0.5219(3) 0.0133(6) Uani 1 1 d . . .
C22 C 0.2807(4) 0.1703(3) -0.5516(3) 0.0202(7) Uani 1 1 d . . .
H22 H 0.2281 0.2255 -0.5225 0.024 Uiso 1 1 calc R . .
C23 C 0.2136(4) 0.0490(3) -0.6249(4) 0.0269(8) Uani 1 1 d . . .
H23 H 0.1151 0.0214 -0.6456 0.032 Uiso 1 1 calc R . .
C24 C 0.2909(4) -0.0310(3) -0.6675(3) 0.0238(7) Uani 1 1 d . . .
H24 H 0.2455 -0.1134 -0.7172 0.029 Uiso 1 1 calc R . .
C25 C 0.4336(4) 0.0091(3) -0.6377(3) 0.0247(7) Uani 1 1 d . . .
H25 H 0.4862 -0.0461 -0.6668 0.030 Uiso 1 1 calc R . .
C26 C 0.5013(4) 0.1294(3) -0.5657(3) 0.0206(7) Uani 1 1 d . . .
H26 H 0.5992 0.1568 -0.5467 0.025 Uiso 1 1 calc R . .
C27 C 0.6441(3) 0.3718(3) -0.2897(3) 0.0163(6) Uani 1 1 d . . .
H27A H 0.6875 0.3039 -0.3153 0.020 Uiso 1 1 calc R . .
H27B H 0.7214 0.4456 -0.2448 0.020 Uiso 1 1 calc R . .
C28 C 0.5810(4) 0.3693(3) -0.2039(3) 0.0176(6) Uani 1 1 d . . .
H28A H 0.4963 0.3004 -0.2523 0.021 Uiso 1 1 calc R . .
H28B H 0.5467 0.4418 -0.1722 0.021 Uiso 1 1 calc R . .
C29 C 0.6867(4) 0.3618(3) -0.0934(3) 0.0167(6) Uani 1 1 d . . .
H29A H 0.7088 0.2835 -0.1234 0.020 Uiso 1 1 calc R . .
H29B H 0.7779 0.4233 -0.0516 0.020 Uiso 1 1 calc R . .
C30 C 0.6244(3) 0.3794(3) -0.0006(3) 0.0155(6) Uani 1 1 d . . .
H30A H 0.5262 0.3260 -0.0460 0.019 Uiso 1 1 calc R . .
H30B H 0.6152 0.4618 0.0373 0.019 Uiso 1 1 calc R . .
C31 C 0.7143(3) 0.3556(3) 0.1035(3) 0.0151(6) Uani 1 1 d . . .
H31A H 0.7147 0.2708 0.0676 0.018 Uiso 1 1 calc R . .
H31B H 0.8151 0.4031 0.1448 0.018 Uiso 1 1 calc R . .
C32 C 0.6526(3) 0.3874(3) 0.1988(3) 0.0132(6) Uani 1 1 d . . .
H32A H 0.5498 0.3438 0.1556 0.016 Uiso 1 1 calc R . .
H32B H 0.6574 0.4732 0.2373 0.016 Uiso 1 1 calc R . .

loop_
_atom_site_aniso_label
_atom_site_aniso_U_11
_atom_site_aniso_U_22
_atom_site_aniso_U_33
_atom_site_aniso_U_23
_atom_site_aniso_U_13
_atom_site_aniso_U_12
Ag1 0.02189(14) 0.01492(13) 0.00720(12) 0.00327(10) 0.00755(10) -0.00161(9)
Ag2 0.01737(13) 0.01388(13) 0.01201(13) 0.00716(10) 0.00797(10) 0.00309(9)
S1 0.0156(3) 0.0113(3) 0.0061(3) 0.0048(3) 0.0049(3) 0.0014(3)
S2 0.0162(3) 0.0140(3) 0.0055(3) 0.0051(3) 0.0036(3) -0.0005(3)
F1 0.0266(12) 0.0540(16) 0.0226(11) 0.0002(11) 0.0109(10) -0.0143(11)
F2 0.0401(14) 0.0216(11) 0.0353(13) -0.0031(10) 0.0083(12) -0.0026(10)
F3 0.0562(18) 0.0623(19) 0.0373(15) 0.0234(14) -0.0028(14) 0.0141(15)
F4 0.0436(15) 0.092(2) 0.0228(12) 0.0254(14) 0.0055(12) -0.0101(15)
F5 0.0355(14) 0.083(2) 0.0157(11) 0.0042(13) -0.0025(11) -0.0068(14)
F6 0.0545(14) 0.0192(10) 0.0453(14) 0.0187(10) 0.0366(13) 0.0164(10)
F7 0.0206(10) 0.0275(11) 0.0465(13) 0.0254(10) 0.0144(10) 0.0024(8)
F8 0.0339(14) 0.074(2) 0.084(2) 0.064(2) -0.0239(15) -0.0201(14)
F9 0.145(3) 0.0407(15) 0.0178(12) 0.0164(12) 0.0240(17) 0.0229(19)
F10 0.0548(15) 0.0341(13) 0.0401(14) 0.0328(12) 0.0011(12) 0.0008(12)
O1 0.0182(10) 0.0157(10) 0.0104(10) 0.0047(8) 0.0076(9) 0.0030(9)
O2 0.0222(11) 0.0212(11) 0.0193(11) 0.0143(9) 0.0121(10) 0.0072(9)
O3 0.0256(12) 0.0180(11) 0.0216(11) 0.0137(9) 0.0125(10) 0.0071(10)
O4 0.0150(11) 0.0231(12) 0.0099(10) 0.0044(9) 0.0048(9) 0.0003(9)
C1 0.0218(16) 0.0116(13) 0.0088(14) 0.0043(12) 0.0037(13) 0.0005(12)
C2 0.0191(16) 0.0263(17) 0.0141(16) -0.0052(14) 0.0073(14) -0.0033(14)
C3 0.030(2) 0.062(3) 0.0142(17) 0.0107(19) 0.0021(17) 0.005(2)
C4 0.0176(14) 0.0133(13) 0.0095(13) 0.0073(11) 0.0034(12) 0.0012(12)
C5 0.0170(15) 0.0147(14) 0.0174(15) 0.0083(12) 0.0077(13) 0.0014(12)
C6 0.037(2) 0.0260(19) 0.028(2) 0.0205(17) -0.0056(17) -0.0050(16)
C11 0.0289(17) 0.0110(13) 0.0078(13) 0.0043(11) 0.0081(13) 0.0026(13)
C12 0.0267(17) 0.0190(16) 0.0171(15) 0.0057(13) 0.0108(15) 0.0010(14)
C13 0.042(2) 0.0181(17) 0.0212(18) 0.0027(14) 0.0110(17) -0.0083(16)
C14 0.062(3) 0.0118(16) 0.029(2) 0.0078(15) 0.016(2) 0.0012(17)
C15 0.051(2) 0.0186(17) 0.032(2) 0.0134(16) 0.013(2) 0.0150(17)
C16 0.0292(18) 0.0186(16) 0.0220(17) 0.0101(14) 0.0075(15) 0.0048(14)
C21 0.0204(15) 0.0134(13) 0.0070(12) 0.0067(11) 0.0053(12) 0.0016(12)
C22 0.0224(16) 0.0165(15) 0.0222(16) 0.0079(13) 0.0122(15) 0.0040(13)
C23 0.0242(17) 0.0203(17) 0.0316(19) 0.0089(15) 0.0134(16) -0.0007(14)
C24 0.0357(19) 0.0135(15) 0.0172(16) 0.0053(13) 0.0102(15) 0.0003(14)
C25 0.0350(19) 0.0210(16) 0.0222(17) 0.0096(14) 0.0172(16) 0.0121(15)
C26 0.0220(16) 0.0224(16) 0.0189(16) 0.0096(13) 0.0110(14) 0.0055(14)
C27 0.0182(15) 0.0228(15) 0.0059(13) 0.0078(12) 0.0029(12) 0.0011(13)
C28 0.0226(16) 0.0246(16) 0.0100(14) 0.0105(13) 0.0089(13) 0.0072(13)
C29 0.0238(16) 0.0187(15) 0.0070(13) 0.0059(12) 0.0067(13) 0.0042(13)
C30 0.0196(15) 0.0195(15) 0.0094(13) 0.0080(12) 0.0072(13) 0.0048(12)
C31 0.0217(15) 0.0174(14) 0.0081(13) 0.0081(12) 0.0063(13) 0.0041(12)
C32 0.0176(14) 0.0144(13) 0.0079(13) 0.0067(11) 0.0046(12) 0.0020(12)

loop_
_geom_bond_atom_site_label_1
_geom_bond_atom_site_label_2
_geom_bond_site_symmetry_1
_geom_bond_site_symmetry_2
_geom_bond_distance
_geom_bond_publ_flag
Ag1 O1 . . 2.419(2) y
Ag1 S2 . 1_556 2.5098(7) y
Ag1 S1 . . 2.5489(7) y
Ag1 O4 . . 2.558(2) y
Ag2 O1 . 2_766 2.340(2) y
Ag2 O3 . . 2.352(2) y
Ag2 O2 . . 2.418(2) y
Ag2 S1 . . 2.5356(7) y
Ag2 Ag2 . 2_766 3.0052(4) y
S1 C11 . . 1.790(3) y
S1 C32 . . 1.823(3) y
S2 C21 . . 1.784(3) y
S2 C27 . . 1.826(3) y
S2 Ag1 . 1_554 2.5098(7) y
F1 C2 . . 1.360(4) y
F2 C2 . . 1.360(4) y
F3 C3 . . 1.321(6) y
F4 C3 . . 1.300(6) y
F5 C3 . . 1.341(5) y
F6 C5 . . 1.346(4) y
F7 C5 . . 1.355(4) y
F8 C6 . . 1.327(5) y
F9 C6 . . 1.320(6) y
F10 C6 . . 1.324(4) y
O1 C1 . . 1.244(4) y
O1 Ag2 . 2_766 2.340(2) y
O2 C4 . . 1.244(4) y
O3 C4 . 2_766 1.248(4) y
O4 C1 . 2_666 1.240(4) y
C1 O4 . 2_666 1.240(4) y
C1 C2 . . 1.550(4) y
C2 C3 . . 1.528(6) y
C4 O3 . 2_766 1.248(4) y
C4 C5 . . 1.550(4) y
C5 C6 . . 1.519(5) y
C11 C16 . . 1.383(5) y
C11 C12 . . 1.392(5) y
C12 C13 . . 1.382(5) y
C12 H12 . . 0.95 ?
C13 C14 . . 1.386(6) y
C13 H13 . . 0.95 ?
C14 C15 . . 1.384(7) y
C14 H14 . . 0.95 ?
C15 C16 . . 1.390(5) y
C15 H15 . . 0.95 ?
C16 H16 . . 0.95 ?
C21 C22 . . 1.381(5) y
C21 C26 . . 1.390(5) y
C22 C23 . . 1.399(5) y
C22 H22 . . 0.95 ?
C23 C24 . . 1.387(5) y
C23 H23 . . 0.95 ?
C24 C25 . . 1.378(5) y
C24 H24 . . 0.95 ?
C25 C26 . . 1.389(5) y
C25 H25 . . 0.95 ?
C26 H26 . . 0.95 ?
C27 C28 . . 1.514(4) y
C27 H27a . . 0.99 ?
C27 H27b . . 0.99 ?
C28 C29 . . 1.528(4) y
C28 H28a . . 0.99 ?
C28 H28b . . 0.99 ?
C29 C30 . . 1.524(4) y
C29 H29a . . 0.99 ?
C29 H29b . . 0.99 ?
C30 C31 . . 1.534(4) y
C30 H30a . . 0.99 ?
C30 H30b . . 0.99 ?
C31 C32 . . 1.524(4) y
C31 H31a . . 0.99 ?
C31 H31b . . 0.99 ?
C32 H32a . . 0.99 ?
C32 H32b . . 0.99 ?
